data_1525683
loop_
_publ_author_name
'Bindi, L.'
'Roethlisberger, F.'
'Czank, M.'
'Bonazzi, P.'

_publ_section_title
;
 Hardystonite from Franklin Furnace: a natural modulated melilite
;
_journal_name_full 'American Mineralogist'
_journal_page_first 747
_journal_page_last 751
_journal_volume 86
_journal_year 2001
_chemical_formula_sum 'Al0.07 Ca1.85 Fe0.02 Mg0.03 Mn0.04 Na0.14 O7 Pb0.01 Si2 Zn0.85'
_chemical_name_systematic
;
(Ca1.85 Na0.14 Pb0.01) (Zn0.85 Al0.07 Mg0.03 Mn0.04 Fe0.02) (Si2 O7)
;
_space_group_IT_number 113
_symmetry_space_group_name_Hall 'P -4 2ab'
_symmetry_space_group_name_H-M 'P -4 21 m'
_cell_angle_alpha 90
_cell_angle_beta 90
_cell_angle_gamma 90
_cell_formula_units_Z 2
_cell_length_a 7.8
_cell_length_b 7.8
_cell_length_c 5
_cell_volume 304.200
_citation_journal_id_ASTM AMMIAY
_cod_data_source_file Bindi_AMMIAY_2001_902.cif
_cod_data_source_block Al0.07Ca1.85Fe0.02Mg0.03Mn0.04Na0.14O7Pb0.01Si2Zn0.85
_cod_original_cell_volume 304.2
_cod_original_formula_sum
;
Al0.07 Ca1.85 Fe0.02 Mg0.03 Mn0.04 Na0.14 O7 Pb0.01 Si2 Zn0.85
;
_cod_database_code 1525683

loop_
_symmetry_equiv_pos_as_xyz
x,y,z
y,-x,-z
-x,-y,z
-y,x,-z
x+1/2,-y+1/2,-z
-y+1/2,-x+1/2,z
-x+1/2,y+1/2,-z
y+1/2,x+1/2,z

loop_
_atom_site_label
_atom_site_type_symbol
_atom_site_fract_x
_atom_site_fract_y
_atom_site_fract_z
_atom_site_occupancy
_atom_site_U_iso_or_equiv
Al1 Al+3 0 0 0 0.07 0.0
Pb1 Pb+2 0.3326 0.1674 0.5059 0.005 0.0
Na1 Na+1 0.3326 0.1674 0.5059 0.07 0.0
O2 O-2 0.141 0.359 0.2569 1 0.0
Zn1 Zn+2 0 0 0 0.85 0.0
Fe1 Fe+3 0 0 0 0.02 0.0
Ca1 Ca+2 0.3326 0.1674 0.5059 0.925 0.0
Mg1 Mg+2 0 0 0 0.03 0.0
Mn1 Mn+3 0 0 0 0.04 0.0
O1 O-2 0.5 0 0.1777 1 0.0
O3 O-2 0.082 0.1872 0.7867 1 0.0
Si1 Si+4 0.14 0.36 0.9386 1 0.0
